data_7203046
loop_
_publ_author_name
'Aragoni, M. Carla'
'Arca, Massimiliano'
'Crespo, Miriam'
'Devillanova, Francesco A.'
'Hursthouse, Michael B.'
'Huth, Susanne L.'
'Isaia, Francesco'
'Lippolis, Vito'
'Verani, Gaetano'

_publ_section_title
;
 Predictable and unpredictable reactions between
 4,4&#x2032;-dipyridyldisulfide and phosphonodithioato/dithiophosphato
 NiII complexes: novel coordination polymers and the unique example of
 4,4&#x2032;-dipyridyltrisulfide
;
_journal_issue 10
_journal_name_full CrystEngComm
_journal_page_first 873
_journal_paper_doi 10.1039/b708972d
_journal_volume 9
_journal_year 2007
_chemical_formula_sum 'C26 H28 N2 Ni O4 P2 S6'
_chemical_formula_weight 745.51
_chemical_name_systematic
;
?
;
_space_group_IT_number 14
_symmetry_cell_setting monoclinic
_symmetry_space_group_name_Hall '-P 2ybc'
_symmetry_space_group_name_H-M 'P 1 21/c 1'
_atom_sites_solution_hydrogens geom
_atom_sites_solution_primary direct
_atom_sites_solution_secondary difmap
_audit_creation_method SHELXL-97
_cell_angle_alpha 90.00
_cell_angle_beta 111.061(4)
_cell_angle_gamma 90.00
_cell_formula_units_Z 4
_cell_length_a 14.3232(8)
_cell_length_b 18.5768(12)
_cell_length_c 12.4832(8)
_cell_measurement_reflns_used 7369
_cell_measurement_temperature 120(2)
_cell_measurement_theta_max 27.48
_cell_measurement_theta_min 2.91
_cell_volume 3099.6(3)
_computing_cell_refinement 'DENZO (Otwinowski & Minor, 1997) & COLLECT (Hooft, R.W.W., 1998)'
_computing_data_collection 'COLLECT (Hooft, R.W.W., 1998)'
_computing_data_reduction 'DENZO (Otwinowski & Minor, 1997) & COLLECT (Hooft, R.W.W., 1998)'
_computing_structure_refinement 'SHELXL-97 (Sheldrick, 1997)'
_computing_structure_solution 'SHELXS-97 (Sheldrick, 1997)'
_diffrn_ambient_temperature 120(2)
_diffrn_detector_area_resol_mean 9.091
_diffrn_measured_fraction_theta_full 0.997
_diffrn_measured_fraction_theta_max 0.997
_diffrn_measurement_device_type 'Bruker-Nonius 95mm CCD camera on \k-goniostat'
_diffrn_measurement_method '\F & \w scans'
_diffrn_radiation_monochromator graphite
_diffrn_radiation_source 'Bruker-Nonius FR591 rotating anode'
_diffrn_radiation_type MoK\a
_diffrn_radiation_wavelength 0.71073
_diffrn_reflns_av_R_equivalents 0.0345
_diffrn_reflns_av_sigmaI/netI 0.0205
_diffrn_reflns_limit_h_max 18
_diffrn_reflns_limit_h_min -18
_diffrn_reflns_limit_k_max 24
_diffrn_reflns_limit_k_min -24
_diffrn_reflns_limit_l_max 16
_diffrn_reflns_limit_l_min -16
_diffrn_reflns_number 69288
_diffrn_reflns_theta_full 27.50
_diffrn_reflns_theta_max 27.50
_diffrn_reflns_theta_min 3.05
_exptl_absorpt_coefficient_mu 1.170
_exptl_absorpt_correction_T_max 0.8349
_exptl_absorpt_correction_T_min 0.7997
_exptl_absorpt_correction_type multi-scan
_exptl_absorpt_process_details 'SADABS V2.10 (Sheldrick, G.M., 2003)'
_exptl_crystal_colour green
_exptl_crystal_density_diffrn 1.598
_exptl_crystal_density_method 'not measured'
_exptl_crystal_description block
_exptl_crystal_F_000 1536
_exptl_crystal_size_max 0.20
_exptl_crystal_size_mid 0.18
_exptl_crystal_size_min 0.16
_refine_diff_density_max 0.673
_refine_diff_density_min -0.568
_refine_diff_density_rms 0.063
_refine_ls_extinction_method none
_refine_ls_goodness_of_fit_ref 1.030
_refine_ls_hydrogen_treatment constr
_refine_ls_matrix_type full
_refine_ls_number_parameters 374
_refine_ls_number_reflns 7109
_refine_ls_number_restraints 0
_refine_ls_restrained_S_all 1.030
_refine_ls_R_factor_all 0.0321
_refine_ls_R_factor_gt 0.0280
_refine_ls_shift/su_max 0.007
_refine_ls_shift/su_mean 0.000
_refine_ls_structure_factor_coef Fsqd
_refine_ls_weighting_details 'calc w=1/[\s^2^(Fo^2^)+(0.0286P)^2^+3.4611P] where P=(Fo^2^+2Fc^2^)/3'
_refine_ls_weighting_scheme calc
_refine_ls_wR_factor_gt 0.0679
_refine_ls_wR_factor_ref 0.0703
_reflns_number_gt 6481
_reflns_number_total 7109
_reflns_threshold_expression >2sigma(I)
_cod_data_source_file b708972d.txt
_cod_data_source_block 04slh0878
_cod_depositor_comments
;
The following automatic conversions were performed:
'_symmetry_cell_setting' value 'Monoclinic' changed to 'monoclinic'
according to '/home/saulius/struct/CIF-dictionaries/cif_core.dic'
dictionary named 'cif_core.dic' version 2.4.1 from 2010-06-29.

Automatic conversion script
Id: cif_fix_enum 1527 2010-12-29 10:47:43Z saulius 
;
_cod_original_sg_symbol_H-M P2(1)/c
_cod_database_code 7203046

loop_
_symmetry_equiv_pos_as_xyz
'x, y, z'
'-x, y+1/2, -z+1/2'
'-x, -y, -z'
'x, -y-1/2, z-1/2'

loop_
_atom_site_label
_atom_site_type_symbol
_atom_site_fract_x
_atom_site_fract_y
_atom_site_fract_z
_atom_site_U_iso_or_equiv
_atom_site_adp_type
_atom_site_occupancy
_atom_site_symmetry_multiplicity
_atom_site_calc_flag
_atom_site_refinement_flags
_atom_site_disorder_assembly
_atom_site_disorder_group
C1 C 0.79707(13) 0.21326(10) 0.17592(16) 0.0203(4) Uani 1 1 d . . .
C2 C 0.83825(14) 0.26790(10) 0.25508(17) 0.0236(4) Uani 1 1 d . . .
H2 H 0.7991 0.2896 0.2936 0.028 Uiso 1 1 calc R . .
C3 C 0.93522(14) 0.29098(10) 0.27845(18) 0.0260(4) Uani 1 1 d . . .
H3 H 0.9619 0.3289 0.3317 0.031 Uiso 1 1 calc R . .
C4 C 0.99357(13) 0.25872(10) 0.22426(17) 0.0221(4) Uani 1 1 d . . .
C5 C 0.95438(16) 0.20368(13) 0.1464(2) 0.0329(5) Uani 1 1 d . . .
H5 H 0.9942 0.1811 0.1095 0.039 Uiso 1 1 calc R . .
C6 C 0.85654(16) 0.18172(13) 0.1227(2) 0.0336(5) Uani 1 1 d . . .
H6 H 0.8297 0.1442 0.0688 0.040 Uiso 1 1 calc R . .
C7 C 1.15370(15) 0.24837(12) 0.20908(19) 0.0296(4) Uani 1 1 d . . .
H7A H 1.1619 0.1983 0.2357 0.044 Uiso 1 1 calc R . .
H7B H 1.2190 0.2724 0.2357 0.044 Uiso 1 1 calc R . .
H7C H 1.1253 0.2493 0.1250 0.044 Uiso 1 1 calc R . .
C8 C 0.59001(15) 0.05977(11) 0.07222(18) 0.0278(4) Uani 1 1 d . . .
H8A H 0.5525 0.0639 0.1240 0.042 Uiso 1 1 calc R . .
H8B H 0.6087 0.0094 0.0681 0.042 Uiso 1 1 calc R . .
H8C H 0.5482 0.0765 -0.0045 0.042 Uiso 1 1 calc R . .
C10 C 0.65675(13) 0.38375(10) 0.30147(15) 0.0186(3) Uani 1 1 d . . .
H10 H 0.6297 0.3607 0.3518 0.022 Uiso 1 1 calc R . .
C11 C 0.73414(13) 0.43208(10) 0.34728(16) 0.0209(4) Uani 1 1 d . . .
H11 H 0.7588 0.4428 0.4270 0.025 Uiso 1 1 calc R . .
C12 C 0.77511(13) 0.46471(10) 0.27452(16) 0.0199(4) Uani 1 1 d . . .
C13 C 0.73621(14) 0.44869(10) 0.15838(17) 0.0216(4) Uani 1 1 d . . .
H13 H 0.7627 0.4705 0.1066 0.026 Uiso 1 1 calc R . .
C14 C 0.65769(13) 0.40007(10) 0.11940(16) 0.0194(3) Uani 1 1 d . . .
H14 H 0.6309 0.3892 0.0397 0.023 Uiso 1 1 calc R . .
C15 C 0.76438(13) 0.61565(10) 0.44005(16) 0.0210(4) Uani 1 1 d . . .
C16 C 0.74383(14) 0.64580(10) 0.53106(16) 0.0234(4) Uani 1 1 d . . .
H16 H 0.7836 0.6344 0.6082 0.028 Uiso 1 1 calc R . .
C17 C 0.66414(14) 0.69280(10) 0.50667(16) 0.0209(4) Uani 1 1 d . . .
H17 H 0.6500 0.7132 0.5690 0.025 Uiso 1 1 calc R . .
C18 C 0.62391(13) 0.67852(10) 0.31343(15) 0.0178(3) Uani 1 1 d . . .
H18 H 0.5814 0.6894 0.2371 0.021 Uiso 1 1 calc R . .
C19 C 0.70075(14) 0.63006(10) 0.32901(16) 0.0208(4) Uani 1 1 d . . .
H19 H 0.7097 0.6072 0.2653 0.025 Uiso 1 1 calc R . .
C20 C 0.21702(13) 0.41367(10) 0.08364(15) 0.0188(3) Uani 1 1 d . . .
C21 C 0.14810(14) 0.37788(11) -0.00810(17) 0.0232(4) Uani 1 1 d . . .
H21 H 0.1703 0.3533 -0.0613 0.028 Uiso 1 1 calc R . .
C22 C 0.04651(14) 0.37725(11) -0.02382(17) 0.0250(4) Uani 1 1 d . . .
H22 H 0.0000 0.3524 -0.0871 0.030 Uiso 1 1 calc R . .
C23 C 0.01407(13) 0.41319(10) 0.05383(17) 0.0223(4) Uani 1 1 d . . .
C24 C 0.08274(14) 0.45030(11) 0.14591(17) 0.0239(4) Uani 1 1 d . . .
H24 H 0.0603 0.4755 0.1984 0.029 Uiso 1 1 calc R . .
C25 C 0.18278(14) 0.45045(10) 0.16087(16) 0.0220(4) Uani 1 1 d . . .
H25 H 0.2291 0.4756 0.2239 0.026 Uiso 1 1 calc R . .
C26 C -0.15455(15) 0.37455(13) -0.0398(2) 0.0342(5) Uani 1 1 d . . .
H26A H -0.1558 0.3910 -0.1149 0.051 Uiso 1 1 calc R . .
H26B H -0.2208 0.3812 -0.0350 0.051 Uiso 1 1 calc R . .
H26C H -0.1365 0.3234 -0.0301 0.051 Uiso 1 1 calc R . .
C27 C 0.47288(14) 0.52063(10) 0.16598(18) 0.0238(4) Uani 1 1 d . . .
H27A H 0.5143 0.4969 0.2373 0.036 Uiso 1 1 calc R . .
H27B H 0.4740 0.5728 0.1782 0.036 Uiso 1 1 calc R . .
H27C H 0.4993 0.5098 0.1054 0.036 Uiso 1 1 calc R . .
N1 N 0.61773(11) 0.36765(8) 0.18892(12) 0.0164(3) Uani 1 1 d . . .
N2 N 0.60585(11) 0.71113(8) 0.39984(13) 0.0164(3) Uani 1 1 d . . .
O1 O 1.08837(10) 0.28474(8) 0.25387(14) 0.0296(3) Uani 1 1 d . . .
O2 O 0.67925(9) 0.10337(7) 0.11518(12) 0.0232(3) Uani 1 1 d . . .
O3 O -0.08219(10) 0.41550(8) 0.04880(13) 0.0292(3) Uani 1 1 d . . .
O4 O 0.37163(9) 0.49483(7) 0.13223(11) 0.0196(3) Uani 1 1 d . . .
P1 P 0.66859(3) 0.18711(2) 0.14162(4) 0.01636(9) Uani 1 1 d . . .
P2 P 0.34913(3) 0.41009(2) 0.11361(4) 0.01570(9) Uani 1 1 d . . .
S1 S 0.62448(3) 0.20430(2) 0.27320(4) 0.01731(9) Uani 1 1 d . . .
S2 S 0.57545(3) 0.23698(3) 0.00298(4) 0.01910(9) Uani 1 1 d . . .
S3 S 0.42036(3) 0.35440(2) 0.25645(4) 0.01682(9) Uani 1 1 d . . .
S4 S 0.38677(3) 0.37148(2) -0.01417(4) 0.01829(9) Uani 1 1 d . . .
S5 S 0.87517(3) 0.52772(3) 0.32126(5) 0.02522(11) Uani 1 1 d . . .
S6 S 0.87373(4) 0.56115(3) 0.47613(4) 0.02609(11) Uani 1 1 d . . .
Ni1 Ni 0.503522(16) 0.290593(12) 0.135205(18) 0.01392(6) Uani 1 1 d . . .

loop_
_atom_site_aniso_label
_atom_site_aniso_U_11
_atom_site_aniso_U_22
_atom_site_aniso_U_33
_atom_site_aniso_U_23
_atom_site_aniso_U_13
_atom_site_aniso_U_12
C1 0.0157(8) 0.0218(9) 0.0236(9) -0.0018(7) 0.0074(7) -0.0013(7)
C2 0.0181(9) 0.0221(9) 0.0306(10) -0.0073(8) 0.0087(8) 0.0016(7)
C3 0.0197(9) 0.0219(9) 0.0347(11) -0.0094(8) 0.0077(8) -0.0020(7)
C4 0.0152(8) 0.0211(9) 0.0282(10) 0.0006(7) 0.0057(7) -0.0019(7)
C5 0.0225(10) 0.0424(13) 0.0393(12) -0.0172(10) 0.0177(9) -0.0066(9)
C6 0.0247(10) 0.0419(13) 0.0384(12) -0.0228(10) 0.0164(9) -0.0120(9)
C7 0.0196(9) 0.0348(11) 0.0378(11) -0.0011(9) 0.0144(9) -0.0014(8)
C8 0.0262(10) 0.0229(10) 0.0317(11) -0.0050(8) 0.0073(8) -0.0096(8)
C10 0.0169(8) 0.0186(8) 0.0198(8) 0.0008(7) 0.0061(7) 0.0015(7)
C11 0.0184(8) 0.0199(9) 0.0222(9) -0.0001(7) 0.0044(7) 0.0022(7)
C12 0.0140(8) 0.0162(8) 0.0286(9) -0.0004(7) 0.0065(7) 0.0015(6)
C13 0.0199(9) 0.0198(9) 0.0285(10) 0.0037(7) 0.0129(8) 0.0010(7)
C14 0.0192(8) 0.0189(8) 0.0223(9) 0.0024(7) 0.0100(7) 0.0015(7)
C15 0.0152(8) 0.0174(9) 0.0282(9) -0.0001(7) 0.0052(7) 0.0002(7)
C16 0.0225(9) 0.0230(9) 0.0193(9) 0.0012(7) 0.0010(7) 0.0018(7)
C17 0.0218(9) 0.0218(9) 0.0184(8) 0.0001(7) 0.0063(7) 0.0007(7)
C18 0.0158(8) 0.0187(8) 0.0192(8) -0.0015(7) 0.0067(7) -0.0012(7)
C19 0.0192(9) 0.0197(9) 0.0243(9) -0.0025(7) 0.0086(7) 0.0001(7)
C20 0.0169(8) 0.0178(8) 0.0217(9) 0.0021(7) 0.0068(7) 0.0020(7)
C21 0.0192(9) 0.0261(10) 0.0245(9) -0.0046(8) 0.0079(7) 0.0006(7)
C22 0.0177(9) 0.0287(10) 0.0260(9) -0.0078(8) 0.0048(7) -0.0021(7)
C23 0.0148(8) 0.0246(9) 0.0262(9) -0.0007(8) 0.0058(7) 0.0013(7)
C24 0.0192(9) 0.0284(10) 0.0244(9) -0.0057(8) 0.0083(7) 0.0011(7)
C25 0.0180(9) 0.0250(9) 0.0220(9) -0.0032(7) 0.0060(7) -0.0011(7)
C26 0.0165(9) 0.0420(13) 0.0417(12) -0.0160(10) 0.0075(9) -0.0068(9)
C27 0.0181(9) 0.0190(9) 0.0343(10) -0.0012(8) 0.0095(8) -0.0022(7)
N1 0.0145(7) 0.0165(7) 0.0185(7) 0.0011(6) 0.0066(6) 0.0005(5)
N2 0.0144(7) 0.0166(7) 0.0187(7) 0.0000(6) 0.0064(6) -0.0004(5)
O1 0.0151(6) 0.0294(8) 0.0442(9) -0.0074(6) 0.0105(6) -0.0040(5)
O2 0.0178(6) 0.0193(6) 0.0306(7) -0.0070(5) 0.0065(5) -0.0024(5)
O3 0.0147(6) 0.0391(8) 0.0332(8) -0.0119(6) 0.0080(6) -0.0036(6)
O4 0.0159(6) 0.0163(6) 0.0254(6) 0.0007(5) 0.0062(5) -0.0002(5)
P1 0.0134(2) 0.0174(2) 0.0187(2) -0.00296(17) 0.00623(17) -0.00085(16)
P2 0.0140(2) 0.0156(2) 0.0175(2) 0.00108(16) 0.00573(17) 0.00099(16)
S1 0.0153(2) 0.0205(2) 0.0166(2) 0.00169(16) 0.00632(16) 0.00118(16)
S2 0.0185(2) 0.0244(2) 0.0158(2) -0.00105(17) 0.00777(16) 0.00025(17)
S3 0.0161(2) 0.0191(2) 0.01579(19) 0.00151(16) 0.00634(16) 0.00114(16)
S4 0.0187(2) 0.0207(2) 0.01620(19) 0.00224(16) 0.00712(16) 0.00240(16)
S5 0.0171(2) 0.0215(2) 0.0379(3) -0.0051(2) 0.0110(2) -0.00222(17)
S6 0.0175(2) 0.0231(2) 0.0317(3) -0.00375(19) 0.00151(19) 0.00306(17)
Ni1 0.01241(11) 0.01538(11) 0.01458(11) 0.00045(8) 0.00560(8) -0.00043(8)

loop_
_atom_type_symbol
_atom_type_description
_atom_type_scat_dispersion_real
_atom_type_scat_dispersion_imag
_atom_type_scat_source
C C 0.0033 0.0016 'International Tables Vol C Tables 4.2.6.8 and 6.1.1.4'
H H 0.0000 0.0000 'International Tables Vol C Tables 4.2.6.8 and 6.1.1.4'
N N 0.0061 0.0033 'International Tables Vol C Tables 4.2.6.8 and 6.1.1.4'
O O 0.0106 0.0060 'International Tables Vol C Tables 4.2.6.8 and 6.1.1.4'
P P 0.1023 0.0942 'International Tables Vol C Tables 4.2.6.8 and 6.1.1.4'
S S 0.1246 0.1234 'International Tables Vol C Tables 4.2.6.8 and 6.1.1.4'
Ni Ni 0.3393 1.1124 'International Tables Vol C Tables 4.2.6.8 and 6.1.1.4'

loop_
_geom_angle_atom_site_label_1
_geom_angle_atom_site_label_2
_geom_angle_atom_site_label_3
_geom_angle
_geom_angle_site_symmetry_1
_geom_angle_site_symmetry_3
_geom_angle_publ_flag
C6 C1 C2 118.21(17) . . ?
C6 C1 P1 121.63(15) . . ?
C2 C1 P1 120.14(14) . . ?
C3 C2 C1 120.93(18) . . ?
C3 C2 H2 119.5 . . ?
C1 C2 H2 119.5 . . ?
C2 C3 C4 119.99(18) . . ?
C2 C3 H3 120.0 . . ?
C4 C3 H3 120.0 . . ?
O1 C4 C5 124.51(18) . . ?
O1 C4 C3 115.57(17) . . ?
C5 C4 C3 119.92(17) . . ?
C4 C5 C6 119.44(19) . . ?
C4 C5 H5 120.3 . . ?
C6 C5 H5 120.3 . . ?
C1 C6 C5 121.50(19) . . ?
C1 C6 H6 119.2 . . ?
C5 C6 H6 119.2 . . ?
O1 C7 H7A 109.5 . . ?
O1 C7 H7B 109.5 . . ?
H7A C7 H7B 109.5 . . ?
O1 C7 H7C 109.5 . . ?
H7A C7 H7C 109.5 . . ?
H7B C7 H7C 109.5 . . ?
O2 C8 H8A 109.5 . . ?
O2 C8 H8B 109.5 . . ?
H8A C8 H8B 109.5 . . ?
O2 C8 H8C 109.5 . . ?
H8A C8 H8C 109.5 . . ?
H8B C8 H8C 109.5 . . ?
N1 C10 C11 123.19(17) . . ?
N1 C10 H10 118.4 . . ?
C11 C10 H10 118.4 . . ?
C10 C11 C12 118.62(17) . . ?
C10 C11 H11 120.7 . . ?
C12 C11 H11 120.7 . . ?
C11 C12 C13 119.08(17) . . ?
C11 C12 S5 123.64(15) . . ?
C13 C12 S5 117.28(14) . . ?
C12 C13 C14 118.52(17) . . ?
C12 C13 H13 120.7 . . ?
C14 C13 H13 120.7 . . ?
N1 C14 C13 123.09(17) . . ?
N1 C14 H14 118.5 . . ?
C13 C14 H14 118.5 . . ?
C19 C15 C16 118.95(17) . . ?
C19 C15 S6 124.46(15) . . ?
C16 C15 S6 116.58(14) . . ?
C17 C16 C15 118.39(17) . . ?
C17 C16 H16 120.8 . . ?
C15 C16 H16 120.8 . . ?
N2 C17 C16 123.41(17) . . ?
N2 C17 H17 118.3 . . ?
C16 C17 H17 118.3 . . ?
N2 C18 C19 123.77(17) . . ?
N2 C18 H18 118.1 . . ?
C19 C18 H18 118.1 . . ?
C18 C19 C15 118.16(17) . . ?
C18 C19 H19 120.9 . . ?
C15 C19 H19 120.9 . . ?
C21 C20 C25 118.68(17) . . ?
C21 C20 P2 122.70(14) . . ?
C25 C20 P2 118.48(14) . . ?
C20 C21 C22 121.17(17) . . ?
C20 C21 H21 119.4 . . ?
C22 C21 H21 119.4 . . ?
C23 C22 C21 119.43(18) . . ?
C23 C22 H22 120.3 . . ?
C21 C22 H22 120.3 . . ?
O3 C23 C22 124.91(17) . . ?
O3 C23 C24 115.17(17) . . ?
C22 C23 C24 119.92(17) . . ?
C25 C24 C23 120.22(18) . . ?
C25 C24 H24 119.9 . . ?
C23 C24 H24 119.9 . . ?
C24 C25 C20 120.56(17) . . ?
C24 C25 H25 119.7 . . ?
C20 C25 H25 119.7 . . ?
O3 C26 H26A 109.5 . . ?
O3 C26 H26B 109.5 . . ?
H26A C26 H26B 109.5 . . ?
O3 C26 H26C 109.5 . . ?
H26A C26 H26C 109.5 . . ?
H26B C26 H26C 109.5 . . ?
O4 C27 H27A 109.5 . . ?
O4 C27 H27B 109.5 . . ?
H27A C27 H27B 109.5 . . ?
O4 C27 H27C 109.5 . . ?
H27A C27 H27C 109.5 . . ?
H27B C27 H27C 109.5 . . ?
C14 N1 C10 117.50(16) . . ?
C14 N1 Ni1 124.43(12) . . ?
C10 N1 Ni1 118.02(12) . . ?
C17 N2 C18 117.07(16) . . ?
C17 N2 Ni1 122.87(12) . 2_655 ?
C18 N2 Ni1 119.97(12) . 2_655 ?
C4 O1 C7 117.25(16) . . ?
C8 O2 P1 118.81(12) . . ?
C23 O3 C26 117.35(16) . . ?
C27 O4 P2 119.81(11) . . ?
O2 P1 C1 98.37(8) . . ?
O2 P1 S1 114.02(6) . . ?
C1 P1 S1 111.21(6) . . ?
O2 P1 S2 110.76(6) . . ?
C1 P1 S2 112.90(7) . . ?
S1 P1 S2 109.31(3) . . ?
O4 P2 C20 97.79(8) . . ?
O4 P2 S4 111.76(5) . . ?
C20 P2 S4 114.54(6) . . ?
O4 P2 S3 111.53(5) . . ?
C20 P2 S3 111.59(6) . . ?
S4 P2 S3 109.28(3) . . ?
P1 S1 Ni1 83.24(2) . . ?
P1 S2 Ni1 85.20(2) . . ?
P2 S3 Ni1 84.71(2) . . ?
P2 S4 Ni1 85.44(2) . . ?
C12 S5 S6 103.31(7) . . ?
C15 S6 S5 103.95(7) . . ?
N2 Ni1 N1 173.90(6) 2_645 . ?
N2 Ni1 S2 92.13(4) 2_645 . ?
N1 Ni1 S2 91.40(4) . . ?
N2 Ni1 S4 91.05(4) 2_645 . ?
N1 Ni1 S4 93.67(4) . . ?
S2 Ni1 S4 94.136(17) . . ?
N2 Ni1 S1 88.46(4) 2_645 . ?
N1 Ni1 S1 87.14(4) . . ?
S2 Ni1 S1 81.384(16) . . ?
S4 Ni1 S1 175.470(17) . . ?
N2 Ni1 S3 88.71(4) 2_645 . ?
N1 Ni1 S3 88.27(4) . . ?
S2 Ni1 S3 174.462(17) . . ?
S4 Ni1 S3 80.372(16) . . ?
S1 Ni1 S3 104.116(16) . . ?

loop_
_geom_bond_atom_site_label_1
_geom_bond_atom_site_label_2
_geom_bond_distance
_geom_bond_site_symmetry_2
_geom_bond_publ_flag
C1 C6 1.384(3) . ?
C1 C2 1.391(3) . ?
C1 P1 1.7998(18) . ?
C2 C3 1.381(3) . ?
C2 H2 0.9500 . ?
C3 C4 1.386(3) . ?
C3 H3 0.9500 . ?
C4 O1 1.361(2) . ?
C4 C5 1.383(3) . ?
C5 C6 1.386(3) . ?
C5 H5 0.9500 . ?
C6 H6 0.9500 . ?
C7 O1 1.422(2) . ?
C7 H7A 0.9800 . ?
C7 H7B 0.9800 . ?
C7 H7C 0.9800 . ?
C8 O2 1.444(2) . ?
C8 H8A 0.9800 . ?
C8 H8B 0.9800 . ?
C8 H8C 0.9800 . ?
C10 N1 1.346(2) . ?
C10 C11 1.381(3) . ?
C10 H10 0.9500 . ?
C11 C12 1.386(3) . ?
C11 H11 0.9500 . ?
C12 C13 1.386(3) . ?
C12 S5 1.7787(18) . ?
C13 C14 1.387(3) . ?
C13 H13 0.9500 . ?
C14 N1 1.342(2) . ?
C14 H14 0.9500 . ?
C15 C19 1.384(3) . ?
C15 C16 1.390(3) . ?
C15 S6 1.7815(18) . ?
C16 C17 1.381(3) . ?
C16 H16 0.9500 . ?
C17 N2 1.338(2) . ?
C17 H17 0.9500 . ?
C18 N2 1.341(2) . ?
C18 C19 1.380(2) . ?
C18 H18 0.9500 . ?
C19 H19 0.9500 . ?
C20 C21 1.384(3) . ?
C20 C25 1.406(3) . ?
C20 P2 1.7933(18) . ?
C21 C22 1.397(3) . ?
C21 H21 0.9500 . ?
C22 C23 1.387(3) . ?
C22 H22 0.9500 . ?
C23 O3 1.358(2) . ?
C23 C24 1.397(3) . ?
C24 C25 1.377(3) . ?
C24 H24 0.9500 . ?
C25 H25 0.9500 . ?
C26 O3 1.433(2) . ?
C26 H26A 0.9800 . ?
C26 H26B 0.9800 . ?
C26 H26C 0.9800 . ?
C27 O4 1.439(2) . ?
C27 H27A 0.9800 . ?
C27 H27B 0.9800 . ?
C27 H27C 0.9800 . ?
N1 Ni1 2.0943(15) . ?
N2 Ni1 2.0814(15) 2_655 ?
O2 P1 1.6088(14) . ?
O4 P2 1.6070(13) . ?
P1 S1 1.9862(6) . ?
P1 S2 1.9935(6) . ?
P2 S4 1.9919(6) . ?
P2 S3 1.9958(6) . ?
S1 Ni1 2.5287(5) . ?
S2 Ni1 2.4494(5) . ?
S3 Ni1 2.5318(5) . ?
S4 Ni1 2.5080(5) . ?
S5 S6 2.0378(7) . ?
Ni1 N2 2.0814(15) 2_645 ?
